data_2226936
loop_
_publ_author_name
'Zhang, Yuan-Yuan'
'Jin, Qiong-Hua'
'Yang, Wei'
'Zhang, Cun-Lin'

_publ_section_title
;
 Tetraaqua(1,10-phenanthroline-\k^2^<i>N</i>,<i>N</i>')cadmium(II)
 sulfate dihydrate
;
_journal_coeditor_code HY2328
_journal_issue 8
_journal_name_full 'Acta Crystallographica Section E'
_journal_page_first m970
_journal_paper_doi 10.1107/S1600536810028175
_journal_volume 66
_journal_year 2010
_chemical_formula_iupac '[Cd (C12 H8 N2) (H2 O)4] S O4, 2H2 O'
_chemical_formula_moiety 'C12 H16 Cd N2 O4 2+, O4 S 2-, 2(H2 O)'
_chemical_formula_sum 'C12 H20 Cd N2 O10 S'
_chemical_formula_weight 496.78
_chemical_name_systematic
;
Tetraaqua(1,10-phenanthroline-\k^2^<i>N</i>,<i>N</i>')cadmium(II) sulfate
dihydrate
;
_space_group_IT_number 61
_symmetry_cell_setting orthorhombic
_symmetry_space_group_name_Hall '-P 2ac 2ab'
_symmetry_space_group_name_H-M 'P b c a'
_atom_sites_solution_hydrogens geom
_atom_sites_solution_primary direct
_atom_sites_solution_secondary difmap
_audit_creation_method SHELXL-97
_cell_angle_alpha 90.00
_cell_angle_beta 90.00
_cell_angle_gamma 90.00
_cell_formula_units_Z 8
_cell_length_a 8.8398(9)
_cell_length_b 18.6996(19)
_cell_length_c 22.349(2)
_cell_measurement_reflns_used 8439
_cell_measurement_temperature 298(2)
_cell_measurement_theta_max 28.108
_cell_measurement_theta_min 2.178
_cell_volume 3694.3(6)
_computing_cell_refinement 'SAINT-Plus (Bruker, 2007)'
_computing_data_collection 'SMART (Bruker, 2007)'
_computing_data_reduction 'SAINT-Plus (Bruker, 2007)'
_computing_molecular_graphics 'SHELXTL (Sheldrick, 2008)'
_computing_publication_material 'SHELXTL (Sheldrick, 2008)'
_computing_structure_refinement 'SHELXL97 (Sheldrick, 2008)'
_computing_structure_solution 'SHELXS97 (Sheldrick, 2008)'
_diffrn_ambient_temperature 298(2)
_diffrn_measured_fraction_theta_full 0.999
_diffrn_measured_fraction_theta_max 0.999
_diffrn_measurement_device_type 'Bruker APEX CCD'
_diffrn_measurement_method '\f and \w scans'
_diffrn_radiation_monochromator graphite
_diffrn_radiation_source 'fine-focus sealed tube'
_diffrn_radiation_type MoK\a
_diffrn_radiation_wavelength 0.71073
_diffrn_reflns_av_R_equivalents 0.0451
_diffrn_reflns_av_sigmaI/netI 0.0286
_diffrn_reflns_limit_h_max 7
_diffrn_reflns_limit_h_min -10
_diffrn_reflns_limit_k_max 22
_diffrn_reflns_limit_k_min -22
_diffrn_reflns_limit_l_max 26
_diffrn_reflns_limit_l_min -22
_diffrn_reflns_number 17188
_diffrn_reflns_theta_full 25.02
_diffrn_reflns_theta_max 25.02
_diffrn_reflns_theta_min 2.18
_exptl_absorpt_coefficient_mu 1.348
_exptl_absorpt_correction_T_max 0.695
_exptl_absorpt_correction_T_min 0.622
_exptl_absorpt_correction_type multi-scan
_exptl_absorpt_process_details '(SADABS; Bruker, 2001)'
_exptl_crystal_colour yellow
_exptl_crystal_density_diffrn 1.786
_exptl_crystal_density_method 'not measured'
_exptl_crystal_description block
_exptl_crystal_F_000 2000.0
_exptl_crystal_size_max 0.41
_exptl_crystal_size_mid 0.30
_exptl_crystal_size_min 0.27
_refine_diff_density_max 0.520
_refine_diff_density_min -0.458
_refine_ls_extinction_coef 0.00446(16)
_refine_ls_extinction_expression Fc^*^=kFc[1+0.001xFc^2^\l^3^/sin(2\q)]^-1/4^
_refine_ls_extinction_method 'SHELXL97 (Sheldrick, 2008)'
_refine_ls_goodness_of_fit_ref 1.163
_refine_ls_hydrogen_treatment constr
_refine_ls_matrix_type full
_refine_ls_number_parameters 236
_refine_ls_number_reflns 3266
_refine_ls_number_restraints 0
_refine_ls_restrained_S_all 1.163
_refine_ls_R_factor_all 0.0408
_refine_ls_R_factor_gt 0.0329
_refine_ls_shift/su_max 0.001
_refine_ls_shift/su_mean 0.000
_refine_ls_structure_factor_coef Fsqd
_refine_ls_weighting_details 'calc w=1/[\s^2^(Fo^2^)+(0.0047P)^2^+7.3452P] where P=(Fo^2^+2Fc^2^)/3'
_refine_ls_weighting_scheme calc
_refine_ls_wR_factor_gt 0.0628
_refine_ls_wR_factor_ref 0.0653
_reflns_number_gt 2789
_reflns_number_total 3266
_reflns_threshold_expression I>2\s(I)
_cod_data_source_file hy2328.cif
_cod_data_source_block I
_cod_database_code 2226936
_cod_database_fobs_code 2226936

loop_
_symmetry_equiv_pos_as_xyz
'x, y, z'
'-x+1/2, -y, z+1/2'
'-x, y+1/2, -z+1/2'
'x+1/2, -y+1/2, -z'
'-x, -y, -z'
'x-1/2, y, -z-1/2'
'x, -y-1/2, z-1/2'
'-x-1/2, y-1/2, z'

loop_
_atom_site_type_symbol
_atom_site_label
_atom_site_fract_x
_atom_site_fract_y
_atom_site_fract_z
_atom_site_U_iso_or_equiv
_atom_site_adp_type
_atom_site_calc_flag
_atom_site_refinement_flags
_atom_site_occupancy
_atom_site_disorder_assembly
_atom_site_disorder_group
Cd Cd1 0.63465(3) 0.587420(13) 0.411381(11) 0.03164(12) Uani d . 1 . .
N N1 0.7363(4) 0.52699(16) 0.33033(14) 0.0367(7) Uani d . 1 . .
N N2 0.5467(4) 0.64254(17) 0.32424(14) 0.0379(8) Uani d . 1 . .
O O1 0.4794(3) 0.49034(13) 0.42568(12) 0.0433(7) Uani d . 1 . .
H H1A 0.5121 0.4505 0.4127 0.052 Uiso d R 1 . .
H H1B 0.4110 0.4828 0.4516 0.052 Uiso d R 1 . .
O O2 0.7916(3) 0.68309(13) 0.42330(11) 0.0392(6) Uani d . 1 . .
H H2A 0.7508 0.7241 0.4202 0.047 Uiso d R 1 . .
H H2B 0.8638 0.6858 0.4483 0.047 Uiso d R 1 . .
O O3 0.4697(3) 0.64814(14) 0.46954(13) 0.0505(8) Uani d . 1 . .
H H3A 0.4856 0.6921 0.4769 0.061 Uiso d R 1 . .
H H3B 0.3776 0.6393 0.4775 0.061 Uiso d R 1 . .
O O4 0.7684(3) 0.53557(13) 0.48847(12) 0.0433(7) Uani d . 1 . .
H H4A 0.7885 0.4911 0.4880 0.052 Uiso d R 1 . .
H H4B 0.8429 0.5579 0.5037 0.052 Uiso d R 1 . .
O O5 0.8325(3) 0.31356(13) 0.41435(12) 0.0445(7) Uani d . 1 . .
O O6 1.0491(3) 0.38259(15) 0.44410(13) 0.0500(8) Uani d . 1 . .
O O7 0.8156(3) 0.39447(14) 0.49742(14) 0.0517(8) Uani d . 1 . .
O O8 0.9605(3) 0.28672(13) 0.50624(13) 0.0489(8) Uani d . 1 . .
O O9 0.9479(3) 0.86732(14) 0.37107(13) 0.0499(8) Uani d . 1 . .
H H9A 0.8684 0.8471 0.3842 0.060 Uiso d R 1 . .
H H9B 1.0241 0.8436 0.3830 0.060 Uiso d R 1 . .
O O10 0.7963(3) 0.20834(17) 0.59585(14) 0.0601(8) Uani d . 1 . .
H H10A 0.8254 0.2339 0.5666 0.072 Uiso d R 1 . .
H H10B 0.7303 0.1791 0.5829 0.072 Uiso d R 1 . .
S S1 0.91417(11) 0.34438(4) 0.46528(4) 0.0313(2) Uani d . 1 . .
C C1 0.8259(5) 0.4706(2) 0.3331(2) 0.0528(12) Uani d . 1 . .
H H1 0.8577 0.4545 0.3704 0.063 Uiso calc R 1 . .
C C2 0.8748(6) 0.4343(3) 0.2817(3) 0.0679(15) Uani d . 1 . .
H H2 0.9362 0.3941 0.2850 0.082 Uiso calc R 1 . .
C C3 0.8315(6) 0.4584(3) 0.2274(3) 0.0711(16) Uani d . 1 . .
H H3 0.8640 0.4348 0.1931 0.085 Uiso calc R 1 . .
C C4 0.7386(5) 0.5184(3) 0.22216(19) 0.0513(12) Uani d . 1 . .
C C5 0.6928(4) 0.5516(2) 0.27550(16) 0.0370(9) Uani d . 1 . .
C C6 0.5959(4) 0.6128(2) 0.27248(16) 0.0361(9) Uani d . 1 . .
C C7 0.5517(5) 0.6411(3) 0.21632(18) 0.0500(12) Uani d . 1 . .
C C8 0.4601(6) 0.7016(3) 0.2162(2) 0.0628(14) Uani d . 1 . .
H H8 0.4307 0.7218 0.1800 0.075 Uiso calc R 1 . .
C C9 0.4140(6) 0.7310(3) 0.2677(2) 0.0643(14) Uani d . 1 . .
H H9 0.3534 0.7716 0.2676 0.077 Uiso calc R 1 . .
C C10 0.4585(5) 0.6996(2) 0.3217(2) 0.0508(11) Uani d . 1 . .
H H10 0.4246 0.7197 0.3574 0.061 Uiso calc R 1 . .
C C11 0.6927(6) 0.5484(3) 0.1662(2) 0.0679(15) Uani d . 1 . .
H H11 0.7245 0.5269 0.1308 0.081 Uiso calc R 1 . .
C C12 0.6042(6) 0.6069(3) 0.1636(2) 0.0663(15) Uani d . 1 . .
H H12 0.5770 0.6254 0.1265 0.080 Uiso calc R 1 . .

loop_
_atom_site_aniso_label
_atom_site_aniso_U_11
_atom_site_aniso_U_22
_atom_site_aniso_U_33
_atom_site_aniso_U_12
_atom_site_aniso_U_13
_atom_site_aniso_U_23
Cd1 0.03948(18) 0.02569(15) 0.02976(16) 0.00082(12) 0.00038(12) -0.00058(12)
N1 0.0370(18) 0.0301(17) 0.0429(19) -0.0027(15) 0.0088(15) -0.0022(14)
N2 0.040(2) 0.0347(18) 0.0389(18) -0.0004(15) -0.0040(16) 0.0039(14)
O1 0.0472(17) 0.0317(14) 0.0510(17) -0.0061(13) 0.0075(14) -0.0014(12)
O2 0.0394(15) 0.0253(13) 0.0530(17) 0.0024(12) -0.0097(13) -0.0017(12)
O3 0.0479(18) 0.0342(15) 0.069(2) -0.0064(13) 0.0238(15) -0.0175(14)
O4 0.0484(17) 0.0236(13) 0.0579(17) 0.0007(12) -0.0196(14) 0.0005(12)
O5 0.0478(17) 0.0312(14) 0.0545(17) -0.0085(13) -0.0188(14) 0.0023(13)
O6 0.0409(17) 0.0461(17) 0.0632(19) -0.0136(14) 0.0002(15) -0.0023(14)
O7 0.0480(18) 0.0301(15) 0.077(2) 0.0033(13) 0.0094(16) -0.0063(14)
O8 0.0584(19) 0.0302(15) 0.0580(18) 0.0041(13) -0.0206(15) 0.0032(13)
O9 0.0431(17) 0.0403(16) 0.066(2) 0.0016(14) 0.0109(15) 0.0069(14)
O10 0.0499(19) 0.061(2) 0.070(2) 0.0017(16) -0.0032(17) -0.0018(16)
S1 0.0291(5) 0.0196(4) 0.0451(5) -0.0003(4) -0.0060(4) -0.0012(4)
C1 0.050(3) 0.041(2) 0.067(3) 0.003(2) 0.015(2) 0.000(2)
C2 0.062(3) 0.052(3) 0.090(4) 0.009(3) 0.026(3) -0.018(3)
C3 0.067(4) 0.077(4) 0.069(4) -0.006(3) 0.026(3) -0.027(3)
C4 0.046(3) 0.062(3) 0.046(3) -0.015(2) 0.016(2) -0.013(2)
C5 0.032(2) 0.045(2) 0.035(2) -0.0137(18) 0.0064(17) -0.0060(17)
C6 0.032(2) 0.043(2) 0.034(2) -0.0137(18) 0.0001(17) 0.0022(17)
C7 0.044(3) 0.068(3) 0.038(2) -0.023(2) -0.004(2) 0.007(2)
C8 0.056(3) 0.073(3) 0.060(3) -0.014(3) -0.019(3) 0.026(3)
C9 0.061(3) 0.058(3) 0.074(4) -0.003(3) -0.020(3) 0.015(3)
C10 0.051(3) 0.045(3) 0.056(3) 0.003(2) -0.008(2) 0.004(2)
C11 0.066(3) 0.101(4) 0.036(3) -0.019(3) 0.013(2) -0.013(3)
C12 0.062(3) 0.101(4) 0.036(3) -0.020(3) -0.001(2) 0.007(3)

loop_
_atom_type_symbol
_atom_type_description
_atom_type_scat_dispersion_real
_atom_type_scat_dispersion_imag
_atom_type_scat_source
C C 0.0033 0.0016 'International Tables Vol C Tables 4.2.6.8 and 6.1.1.4'
H H 0.0000 0.0000 'International Tables Vol C Tables 4.2.6.8 and 6.1.1.4'
O O 0.0106 0.0060 'International Tables Vol C Tables 4.2.6.8 and 6.1.1.4'
N N 0.0061 0.0033 'International Tables Vol C Tables 4.2.6.8 and 6.1.1.4'
S S 0.1246 0.1234 'International Tables Vol C Tables 4.2.6.8 and 6.1.1.4'
Cd Cd -0.8075 1.2024 'International Tables Vol C Tables 4.2.6.8 and 6.1.1.4'

loop_
_geom_angle_atom_site_label_1
_geom_angle_atom_site_label_2
_geom_angle_atom_site_label_3
_geom_angle_site_symmetry_1
_geom_angle_site_symmetry_3
_geom_angle
_geom_angle_publ_flag
O3 Cd1 O2 . . 86.06(9) ?
O3 Cd1 O1 . . 86.08(10) ?
O2 Cd1 O1 . . 165.28(9) ?
O3 Cd1 O4 . . 96.46(11) ?
O2 Cd1 O4 . . 86.02(9) ?
O1 Cd1 O4 . . 82.52(9) ?
O3 Cd1 N1 . . 160.98(12) ?
O2 Cd1 N1 . . 103.77(10) ?
O1 Cd1 N1 . . 87.42(10) ?
O4 Cd1 N1 . . 100.39(10) ?
O3 Cd1 N2 . . 92.46(11) ?
O2 Cd1 N2 . . 87.35(10) ?
O1 Cd1 N2 . . 105.41(10) ?
O4 Cd1 N2 . . 168.48(11) ?
N1 Cd1 N2 . . 72.09(11) ?
C1 N1 C5 . . 118.7(4) ?
C1 N1 Cd1 . . 125.8(3) ?
C5 N1 Cd1 . . 115.4(2) ?
C10 N2 C6 . . 119.0(3) ?
C10 N2 Cd1 . . 126.0(3) ?
C6 N2 Cd1 . . 115.0(2) ?
Cd1 O1 H1A . . 116.2 ?
Cd1 O1 H1B . . 130.6 ?
H1A O1 H1B . . 109.3 ?
Cd1 O2 H2A . . 116.1 ?
Cd1 O2 H2B . . 125.5 ?
H2A O2 H2B . . 108.6 ?
Cd1 O3 H3A . . 119.4 ?
Cd1 O3 H3B . . 129.9 ?
H3A O3 H3B . . 107.8 ?
Cd1 O4 H4A . . 120.7 ?
Cd1 O4 H4B . . 119.3 ?
H4A O4 H4B . . 108.8 ?
H9A O9 H9B . . 108.3 ?
H10A O10 H10B . . 107.9 ?
O5 S1 O7 . . 109.79(17) ?
O5 S1 O6 . . 109.95(17) ?
O7 S1 O6 . . 109.24(17) ?
O5 S1 O8 . . 109.38(15) ?
O7 S1 O8 . . 109.16(18) ?
O6 S1 O8 . . 109.31(18) ?
N1 C1 C2 . . 122.2(5) ?
N1 C1 H1 . . 118.9 ?
C2 C1 H1 . . 118.9 ?
C3 C2 C1 . . 119.1(5) ?
C3 C2 H2 . . 120.4 ?
C1 C2 H2 . . 120.4 ?
C2 C3 C4 . . 120.8(5) ?
C2 C3 H3 . . 119.6 ?
C4 C3 H3 . . 119.6 ?
C3 C4 C5 . . 116.9(4) ?
C3 C4 C11 . . 123.8(5) ?
C5 C4 C11 . . 119.3(5) ?
N1 C5 C4 . . 122.2(4) ?
N1 C5 C6 . . 118.7(3) ?
C4 C5 C6 . . 119.0(4) ?
N2 C6 C7 . . 120.9(4) ?
N2 C6 C5 . . 118.7(3) ?
C7 C6 C5 . . 120.4(4) ?
C8 C7 C6 . . 117.8(4) ?
C8 C7 C12 . . 123.7(5) ?
C6 C7 C12 . . 118.5(5) ?
C9 C8 C7 . . 120.5(4) ?
C9 C8 H8 . . 119.7 ?
C7 C8 H8 . . 119.7 ?
C8 C9 C10 . . 119.0(5) ?
C8 C9 H9 . . 120.5 ?
C10 C9 H9 . . 120.5 ?
N2 C10 C9 . . 122.7(5) ?
N2 C10 H10 . . 118.6 ?
C9 C10 H10 . . 118.6 ?
C12 C11 C4 . . 121.4(5) ?
C12 C11 H11 . . 119.3 ?
C4 C11 H11 . . 119.3 ?
C11 C12 C7 . . 121.3(5) ?
C11 C12 H12 . . 119.3 ?
C7 C12 H12 . . 119.3 ?

loop_
_geom_bond_atom_site_label_1
_geom_bond_atom_site_label_2
_geom_bond_site_symmetry_2
_geom_bond_distance
_geom_bond_publ_flag
Cd1 O3 . 2.260(3) ?
Cd1 O2 . 2.280(2) ?
Cd1 O1 . 2.298(3) ?
Cd1 O4 . 2.304(2) ?
Cd1 N1 . 2.317(3) ?
Cd1 N2 . 2.337(3) ?
N1 C1 . 1.320(5) ?
N1 C5 . 1.364(5) ?
N2 C10 . 1.323(5) ?
N2 C6 . 1.355(5) ?
O1 H1A . 0.8500 ?
O1 H1B . 0.8499 ?
O2 H2A . 0.8499 ?
O2 H2B . 0.8500 ?
O3 H3A . 0.8500 ?
O3 H3B . 0.8500 ?
O4 H4A . 0.8500 ?
O4 H4B . 0.8500 ?
O5 S1 . 1.466(3) ?
O6 S1 . 1.469(3) ?
O7 S1 . 1.467(3) ?
O8 S1 . 1.473(3) ?
O9 H9A . 0.8500 ?
O9 H9B . 0.8500 ?
O10 H10A . 0.8500 ?
O10 H10B . 0.8500 ?
C1 C2 . 1.403(6) ?
C1 H1 . 0.9300 ?
C2 C3 . 1.350(7) ?
C2 H2 . 0.9300 ?
C3 C4 . 1.396(7) ?
C3 H3 . 0.9300 ?
C4 C5 . 1.403(5) ?
C4 C11 . 1.429(7) ?
C5 C6 . 1.432(6) ?
C6 C7 . 1.417(5) ?
C7 C8 . 1.392(7) ?
C7 C12 . 1.418(7) ?
C8 C9 . 1.340(7) ?
C8 H8 . 0.9300 ?
C9 C10 . 1.398(6) ?
C9 H9 . 0.9300 ?
C10 H10 . 0.9300 ?
C11 C12 . 1.347(7) ?
C11 H11 . 0.9300 ?
C12 H12 . 0.9300 ?

loop_
_geom_hbond_atom_site_label_D
_geom_hbond_atom_site_label_H
_geom_hbond_atom_site_label_A
_geom_hbond_site_symmetry_A
_geom_hbond_distance_DH
_geom_hbond_distance_HA
_geom_hbond_distance_DA
_geom_hbond_angle_DHA
_geom_hbond_publ_flag
O1 H1A O9 8_755 0.85 1.85 2.682(4) 167 y
O1 H1B O4 5_666 0.85 2.10 2.952(4) 176 y
O2 H2A O5 8_765 0.85 1.83 2.682(3) 178 y
O2 H2B O8 5_766 0.85 1.93 2.757(4) 165 y
O3 H3A O8 8_765 0.85 1.95 2.787(4) 170 y
O3 H3B O7 5_666 0.85 1.90 2.746(4) 170 y
O4 H4A O7 . 0.85 1.84 2.679(4) 171 y
O4 H4B O6 5_766 0.85 1.87 2.686(4) 159 y
O9 H9A O5 8_765 0.85 2.00 2.844(4) 172 y
O9 H9B O10 5_766 0.85 1.92 2.768(4) 176 y
O10 H10A O8 . 0.85 2.05 2.875(4) 162 y
O10 H10B O6 4_456 0.85 2.06 2.909(4) 172 y

loop_
_geom_torsion_atom_site_label_1
_geom_torsion_atom_site_label_2
_geom_torsion_atom_site_label_3
_geom_torsion_atom_site_label_4
_geom_torsion_site_symmetry_1
_geom_torsion_site_symmetry_2
_geom_torsion_site_symmetry_3
_geom_torsion_site_symmetry_4
_geom_torsion
_geom_torsion_publ_flag
O3 Cd1 N1 C1 . . . . -141.9(4) ?
O2 Cd1 N1 C1 . . . . 98.5(3) ?
O1 Cd1 N1 C1 . . . . -71.8(3) ?
O4 Cd1 N1 C1 . . . . 10.1(3) ?
N2 Cd1 N1 C1 . . . . -178.9(3) ?
O3 Cd1 N1 C5 . . . . 35.5(5) ?
O2 Cd1 N1 C5 . . . . -84.1(3) ?
O1 Cd1 N1 C5 . . . . 105.6(3) ?
O4 Cd1 N1 C5 . . . . -172.5(2) ?
N2 Cd1 N1 C5 . . . . -1.5(2) ?
O3 Cd1 N2 C10 . . . . 13.4(3) ?
O2 Cd1 N2 C10 . . . . -72.6(3) ?
O1 Cd1 N2 C10 . . . . 100.0(3) ?
O4 Cd1 N2 C10 . . . . -127.4(5) ?
N1 Cd1 N2 C10 . . . . -178.0(4) ?
O3 Cd1 N2 C6 . . . . -168.3(3) ?
O2 Cd1 N2 C6 . . . . 105.8(3) ?
O1 Cd1 N2 C6 . . . . -81.6(3) ?
O4 Cd1 N2 C6 . . . . 50.9(6) ?
N1 Cd1 N2 C6 . . . . 0.4(2) ?
C5 N1 C1 C2 . . . . -1.6(6) ?
Cd1 N1 C1 C2 . . . . 175.7(3) ?
N1 C1 C2 C3 . . . . 1.4(8) ?
C1 C2 C3 C4 . . . . -0.4(8) ?
C2 C3 C4 C5 . . . . -0.3(7) ?
C2 C3 C4 C11 . . . . 177.8(5) ?
C1 N1 C5 C4 . . . . 0.8(6) ?
Cd1 N1 C5 C4 . . . . -176.8(3) ?
C1 N1 C5 C6 . . . . -179.9(3) ?
Cd1 N1 C5 C6 . . . . 2.5(4) ?
C3 C4 C5 N1 . . . . 0.1(6) ?
C11 C4 C5 N1 . . . . -178.0(4) ?
C3 C4 C5 C6 . . . . -179.2(4) ?
C11 C4 C5 C6 . . . . 2.7(6) ?
C10 N2 C6 C7 . . . . -1.2(6) ?
Cd1 N2 C6 C7 . . . . -179.7(3) ?
C10 N2 C6 C5 . . . . 179.2(3) ?
Cd1 N2 C6 C5 . . . . 0.7(4) ?
N1 C5 C6 N2 . . . . -2.2(5) ?
C4 C5 C6 N2 . . . . 177.1(4) ?
N1 C5 C6 C7 . . . . 178.2(3) ?
C4 C5 C6 C7 . . . . -2.5(5) ?
N2 C6 C7 C8 . . . . 1.9(6) ?
C5 C6 C7 C8 . . . . -178.6(4) ?
N2 C6 C7 C12 . . . . -178.8(4) ?
C5 C6 C7 C12 . . . . 0.7(6) ?
C6 C7 C8 C9 . . . . -1.0(7) ?
C12 C7 C8 C9 . . . . 179.7(5) ?
C7 C8 C9 C10 . . . . -0.4(7) ?
C6 N2 C10 C9 . . . . -0.3(6) ?
Cd1 N2 C10 C9 . . . . 178.0(3) ?
C8 C9 C10 N2 . . . . 1.2(7) ?
C3 C4 C11 C12 . . . . -179.2(5) ?
C5 C4 C11 C12 . . . . -1.2(7) ?
C4 C11 C12 C7 . . . . -0.6(8) ?
C8 C7 C12 C11 . . . . -180.0(5) ?
C6 C7 C12 C11 . . . . 0.8(7) ?
